data_1509259
loop_
_publ_author_name
'Miguel Quir\'os'
'Juan M. Salas'
'M. Purificaci\'on S\'anchez'
'Ren\'e Faure'

_publ_section_title
;
 Complejos de Mercurio(II) con Nucle\'osidos de Purina: Estructura
 Cristalina del Complejo Catena-(\m-bromo)bromo Guanosina Mercurio(II)
;
_journal_name_full 'Anales de Qu\'imica'
_journal_page_first 518
_journal_page_last 523
_journal_volume 86
_journal_year 1990
_chemical_formula_moiety
;
(C10 H13 Br2 Hg N5 O5)n
;
_chemical_formula_sum 'C10 H13 Br2 Hg N5 O5'
_chemical_name_systematic
;
catena-\m-Bromo-(bromo-(guanosine-N~7~) mercury(ii))
;
_space_group_IT_number 19
_symmetry_cell_setting orthorhombic
_symmetry_Int_Tables_number 19
_symmetry_space_group_name_Hall 'P 2ac 2ab'
_symmetry_space_group_name_H-M 'P 21 21 21'
_cell_angle_alpha 90
_cell_angle_beta 90
_cell_angle_gamma 90
_cell_formula_units_Z 4
_cell_length_a 11.416(2)
_cell_length_b 21.060(2)
_cell_length_c 6.571(2)
_cell_volume 1579.8(6)
_exptl_crystal_density_diffrn 2.71
_refine_ls_R_factor_gt 0.088
_cod_data_source_file HgGsCl.cif
_cod_data_source_block Hg_anales
_cod_database_code 1509259

loop_
_symmetry_equiv_pos_site_id
_symmetry_equiv_pos_as_xyz
1 x,y,z
2 1/2-x,-y,1/2+z
3 1/2+x,1/2-y,-z
4 -x,1/2+y,1/2-z

loop_
_atom_site_label
_atom_site_type_symbol
_atom_site_fract_x
_atom_site_fract_y
_atom_site_fract_z
_atom_site_B_iso_or_equiv
Hg1 Hg 0.19118(8) -0.54439(5) -0.4356(2) 3.1
Br1 Br 0.3409(2) -0.4426(1) -0.5049(5) 2.8
Br2 Br 0.3159(2) -0.6358(1) -0.5221(5) 2.9
N1 N -0.230(2) -0.583(1) -0.451(4) 2.5
C2 C -0.310(2) -0.532(2) -0.458(4) 3.7
N2 N -0.420(2) -0.547(1) -0.467(7) 4.8
N3 N -0.276(2) -0.472(1) -0.444(4) 2.6
C4 C -0.159(2) -0.464(1) -0.453(3) 1.8
C5 C -0.074(2) -0.512(1) -0.449(7) 4.1
C6 C -0.108(2) -0.577(1) -0.449(6) 3.8
O6 O -0.043(2) -0.623(1) -0.418(4) 3.4
N7 N 0.035(1) -0.486(1) -0.442(3) 1.3
C8 C 0.020(2) -0.425(4) -0.451(5) 3.2
N9 N -0.096(1) -0.408(1) -0.452(3) 2.0
C1' C -0.147(2) -0.347(1) -0.467(2) 1.5
C2' C -0.100(3) -0.300(1) -0.327(3) 3.4
O2' O -0.142(2) -0.311(1) -0.123(3) 3.7
C3' C -0.152(2) -0.237(1) -0.405(3) 2.7
O3' O -0.272(2) -0.230(1) -0.360(4) 4.2
C4' C -0.137(2) -0.247(1) -0.639(3) 2.7
O1' O -0.125(2) -0.317(1) -0.655(3) 2.5
C5' C -0.025(2) -0.245(2) -0.707(8) 4.6
O5' O 0.002(2) -0.237(1) -0.911(3) 3.6

loop_
_atom_type_symbol
_atom_type_radius_bond
C 0.68
Br 1.14
Hg 1.70
N 0.68
O 0.68
